data_4117071
loop_
_publ_author_name
'Falvello, Larry R.'
'Pascual, Isabel'
'Tom\'as, Milagros'
'Urriolabeitia, Esteban P.'

_publ_section_title
;
 The Cyanurate Ribbon in Structural Coordination Chemistry: An Aggregate
 Structure That Persists across Different Coordination Environments and
 Structural Types
;
_journal_coden_ASTM JACSAT
_journal_issue 49
_journal_name_full 'Journal of the American Chemical Society'
_journal_page_first 11894
_journal_page_last 11902
_journal_paper_doi 10.1021/ja970297+
_journal_volume 119
_journal_year 1997
_chemical_formula_sum 'C12 H32 N20 Ni2 O12'
_chemical_formula_weight 766.00
_space_group_IT_number 63
_symmetry_cell_setting orthorhombic
_symmetry_space_group_name_Hall '-C 2c 2'
_symmetry_space_group_name_H-M 'C m c m'
_atom_sites_solution_hydrogens geom
_atom_sites_solution_primary direct
_atom_sites_solution_secondary difmap
_audit_creation_method SHELXL
_cell_angle_alpha 90.00
_cell_angle_beta 90.00
_cell_angle_gamma 90.00
_cell_formula_units_Z 2
_cell_length_a 12.050(2)
_cell_length_b 7.266(2)
_cell_length_c 15.971(2)
_cell_measurement_temperature 298(2)
_cell_volume 1398.3(5)
_computing_structure_refinement 'SHELXL-93 (Sheldrick, 1993)'
_computing_structure_solution 'SHELXS-86 (Sheldrick, 1990)'
_diffrn_ambient_temperature 298(2)
_diffrn_radiation_monochromator graphite
_diffrn_radiation_source 'fine-focus sealed tube'
_diffrn_radiation_type MoK\a
_diffrn_radiation_wavelength 0.71073
_diffrn_reflns_av_R_equivalents 0.0000
_diffrn_reflns_av_sigmaI/netI 0.0193
_diffrn_reflns_limit_h_max 14
_diffrn_reflns_limit_h_min 0
_diffrn_reflns_limit_k_max 8
_diffrn_reflns_limit_k_min 0
_diffrn_reflns_limit_l_max 0
_diffrn_reflns_limit_l_min -18
_diffrn_reflns_number 676
_diffrn_reflns_theta_max 24.98
_diffrn_reflns_theta_min 2.55
_exptl_absorpt_coefficient_mu 1.442
_exptl_crystal_density_diffrn 1.819
_exptl_crystal_F_000 792
_exptl_crystal_size_max 0.38
_exptl_crystal_size_mid 0.30
_exptl_crystal_size_min 0.15
_refine_diff_density_max 0.264
_refine_diff_density_min -0.379
_refine_diff_density_rms 0.078
_refine_ls_extinction_method none
_refine_ls_goodness_of_fit_all 1.158
_refine_ls_goodness_of_fit_obs 1.171
_refine_ls_matrix_type full
_refine_ls_number_parameters 80
_refine_ls_number_reflns 666
_refine_ls_number_restraints 0
_refine_ls_restrained_S_all 1.158
_refine_ls_restrained_S_obs 1.171
_refine_ls_R_factor_all 0.0285
_refine_ls_R_factor_obs 0.0265
_refine_ls_shift/esd_max 0.000
_refine_ls_shift/esd_mean 0.000
_refine_ls_structure_factor_coef Fsqd
_refine_ls_weighting_details 'w=1/[\s^2^(Fo^2^)+(0.0484P)^2^+0.5992P] where P=(Fo^2^+2Fc^2^)/3'
_refine_ls_weighting_scheme calc
_refine_ls_wR_factor_all 0.0756
_refine_ls_wR_factor_obs 0.0743
_reflns_number_observed 642
_reflns_number_total 676
_reflns_observed_criterion >2sigma(I)
_cod_data_source_file ja9702972B_4.cif
_cod_data_source_block nik_cpd7
_cod_depositor_comments
;
The following automatic conversions were performed:

'_refine_ls_weighting_scheme' value 'calc
w=1/[\s^2^(Fo^2^)+(0.0484P)^2^+0.5992P] where P=(Fo^2^+2Fc^2^)/3' was
changed to 'calc'. New tag '_refine_ls_weighting_details' was
created. The value of the new tag was set to
'w=1/[\s^2^(Fo^2^)+(0.0484P)^2^+0.5992P] where P=(Fo^2^+2Fc^2^)/3'.

Automatic conversion script
Id: cif_fix_values 3143 2015-03-26 13:38:13Z robertas 
;
_cod_database_code 4117071

loop_
_symmetry_equiv_pos_as_xyz
'x, y, z'
'-x, -y, z+1/2'
'-x, y, -z+1/2'
'x, -y, -z'
'x+1/2, y+1/2, z'
'-x+1/2, -y+1/2, z+1/2'
'-x+1/2, y+1/2, -z+1/2'
'x+1/2, -y+1/2, -z'
'-x, -y, -z'
'x, y, -z-1/2'
'x, -y, z-1/2'
'-x, y, z'
'-x+1/2, -y+1/2, -z'
'x+1/2, y+1/2, -z-1/2'
'x+1/2, -y+1/2, z-1/2'
'-x+1/2, y+1/2, z'

loop_
_atom_site_aniso_label
_atom_site_aniso_U_11
_atom_site_aniso_U_22
_atom_site_aniso_U_33
_atom_site_aniso_U_23
_atom_site_aniso_U_13
_atom_site_aniso_U_12
Ni1 0.0089(3) 0.0340(3) 0.0218(3) 0.000 0.000 0.000
N1 0.0124(10) 0.0417(13) 0.0168(11) -0.0001(9) 0.000 0.000
C2 0.0184(10) 0.0346(10) 0.0200(9) -0.0018(8) -0.0012(7) 0.0002(7)
O2 0.0127(7) 0.0642(10) 0.0220(8) 0.0029(6) -0.0007(5) -0.0009(6)
N3 0.0159(8) 0.0410(9) 0.0182(9) 0.0017(7) -0.0025(6) 0.0004(7)
C4 0.0199(14) 0.0269(13) 0.0229(14) -0.0005(11) 0.000 0.000
O4 0.0293(11) 0.0466(12) 0.0174(11) 0.0060(8) 0.000 0.000
N4 0.0159(11) 0.0426(14) 0.0310(13) 0.000 0.000 -0.0044(11)
N5 0.0164(11) 0.0422(14) 0.0291(12) 0.000 0.000 0.0029(12)

loop_
_atom_site_label
_atom_site_type_symbol
_atom_site_fract_x
_atom_site_fract_y
_atom_site_fract_z
_atom_site_U_iso_or_equiv
_atom_site_thermal_displace_type
_atom_site_occupancy
_atom_site_calc_flag
_atom_site_refinement_flags
Ni1 Ni 0.5000 0.20095(7) 0.7500 0.0216(2) Uani 1 d S
N1 N 0.5000 0.2045(3) 0.60692(14) 0.0237(5) Uani 1 d S
C2 C 0.4028(2) 0.2191(3) 0.56424(12) 0.0243(4) Uani 1 d .
O2 O 0.31072(11) 0.2043(2) 0.59778(9) 0.0329(4) Uani 1 d .
N3 N 0.40529(14) 0.2516(2) 0.47841(9) 0.0250(4) Uani 1 d .
H3 H 0.3391(25) 0.2622(31) 0.4533(18) 0.044(7) Uiso 1 d .
C4 C 0.5000 0.2713(4) 0.4328(2) 0.0232(6) Uani 1 d S
O4 O 0.5000 0.3029(3) 0.35758(12) 0.0311(5) Uani 1 d S
N4 N 0.6187(2) 0.4076(4) 0.7500 0.0298(6) Uani 1 d S
H41 H 0.6223(39) 0.4676(75) 0.7102(28) 0.144(20) Uiso 1 d .
H42 H 0.6875(62) 0.3707(115) 0.7500 0.135(26) Uiso 1 d S
N5 N 0.6205(2) -0.0019(4) 0.7500 0.0292(5) Uani 1 d S
H51 H 0.6642(22) 0.0185(44) 0.7915(17) 0.061(8) Uiso 1 d .
H52 H 0.5951(49) -0.1085(95) 0.7500 0.106(21) Uiso 1 d S

loop_
_atom_type_symbol
_atom_type_description
_atom_type_scat_dispersion_real
_atom_type_scat_dispersion_imag
_atom_type_scat_source
C C 0.0033 0.0016 'International Tables Vol C Tables 4.2.6.8 and 6.1.1.4'
H H 0.0000 0.0000 'International Tables Vol C Tables 4.2.6.8 and 6.1.1.4'
N N 0.0061 0.0033 'International Tables Vol C Tables 4.2.6.8 and 6.1.1.4'
O O 0.0106 0.0060 'International Tables Vol C Tables 4.2.6.8 and 6.1.1.4'
Ni Ni 0.3393 1.1124 'International Tables Vol C Tables 4.2.6.8 and 6.1.1.4'

loop_
_geom_angle_atom_site_label_1
_geom_angle_atom_site_label_2
_geom_angle_atom_site_label_3
_geom_angle
_geom_angle_site_symmetry_1
_geom_angle_site_symmetry_3
_geom_angle_publ_flag
N5 Ni1 N5 89.2(2) 3_656 . y
N5 Ni1 N4 179.02(12) . 3_656 y
N5 Ni1 N4 91.81(11) . . y
N4 Ni1 N4 87.2(2) 3_656 . y
N5 Ni1 N1 90.46(4) . . y
N4 Ni1 N1 89.53(4) . . y
N1 Ni1 N1 178.70(12) . 10_557 y
N5 Ni1 N1 90.46(4) . 1 y
N4 Ni1 N1 89.53(4) . 1 y
C2 N1 C2 119.0(2) 12_655 . ?
C2 N1 Ni1 120.15(12) . . ?
O2 C2 N1 123.3(2) . . ?
O2 C2 N3 117.5(2) . . ?
N1 C2 N3 119.2(2) . . ?
C4 N3 C2 124.3(2) . . ?
C4 N3 H3 119.9(18) . . ?
C2 N3 H3 115.8(18) . . ?
O4 C4 N3 123.07(12) . . ?
N3 C4 N3 113.9(2) 12_655 . ?
Ni1 N4 H41 116.6(37) . . ?
Ni1 N4 H42 115.7(54) . . ?
H41 N4 H42 96.9(41) . . ?
Ni1 N5 H51 107.9(20) . . ?
Ni1 N5 H52 113.8(40) . . ?
H51 N5 H52 112.7(30) . . ?

loop_
_geom_bond_atom_site_label_1
_geom_bond_atom_site_label_2
_geom_bond_distance
_geom_bond_publ_flag
Ni1 N5 2.069(3) y
Ni1 N4 2.073(3) y
Ni1 N1 2.285(2) y
N1 C2 1.360(2) ?
C2 O2 1.237(2) ?
C2 N3 1.391(3) ?
N3 C4 1.362(2) ?
N3 H3 0.90(3) ?
C4 O4 1.222(4) ?
N4 H41 0.77(5) ?
N4 H42 0.87(8) ?
N5 H51 0.86(3) ?
N5 H52 0.83(7) ?

loop_
_cod_changelog_entry_id
_cod_changelog_entry_author
_cod_changelog_entry_date
_cod_changelog_entry_text
1 'Vaitkus, Antanas' 2021-10-29T14:10:00+03:00 'Updated bibliographic information.'
